data_7709775
loop_
_publ_author_name
'Kishino, Masamichi'
'Takaoka, Satoko'
'Shibutani, Yuki'
'Kusumoto, Shuhei'
'Nozaki, Kyoko'

_publ_section_title
;
 Synthesis and reactivity of PC(sp3)P-pincer iridium complexes bearing a
 diborylmethyl anion
;
_journal_name_full 'Dalton Transactions'
_journal_paper_doi 10.1039/D2DT00513A
_journal_year 2022
_chemical_formula_sum 'C32 H51 B2 Ir N2 O P2'
_chemical_formula_weight 755.50
_space_group_crystal_system monoclinic
_space_group_IT_number 14
_space_group_name_Hall '-P 2yn'
_space_group_name_H-M_alt 'P 1 21/n 1'
_atom_sites_solution_hydrogens geom
_audit_creation_method SHELXL-2018/3
_audit_update_record
;
2021-11-10 deposited with the CCDC.	2022-03-04 downloaded from the CCDC.
;
_cell_angle_alpha 90
_cell_angle_beta 111.723(2)
_cell_angle_gamma 90
_cell_formula_units_Z 4
_cell_length_a 12.1072(2)
_cell_length_b 18.3581(3)
_cell_length_c 16.2005(3)
_cell_measurement_reflns_used 15733
_cell_measurement_temperature 93
_cell_measurement_theta_max 28.5530
_cell_measurement_theta_min 2.2220
_cell_volume 3345.09(11)
_computing_molecular_graphics 'Yadokari-XG 2009 (Wakita Nemoto et al., 2009)'
_computing_publication_material 'Yadokari-XG 2009 (Wakita,Nemoto et al., 2009)'
_computing_structure_refinement 'SHELXL-2018/3 (Sheldrick, 2018)'
_diffrn_ambient_temperature 93(2)
_diffrn_detector 'Hybrid Pixel Array Detector'
_diffrn_detector_area_resol_mean 5.8140
_diffrn_measured_fraction_theta_full 0.999
_diffrn_measured_fraction_theta_max 0.895
_diffrn_measurement_device 'four-circle diffractometer'
_diffrn_measurement_device_type 'XtaLAB AFC10 (RCD3): quarter-chi single'
_diffrn_radiation_type MoK\a
_diffrn_radiation_wavelength 0.71073
_diffrn_reflns_av_R_equivalents 0.0301
_diffrn_reflns_av_unetI/netI 0.0326
_diffrn_reflns_Laue_measured_fraction_full 0.999
_diffrn_reflns_Laue_measured_fraction_max 0.895
_diffrn_reflns_limit_h_max 16
_diffrn_reflns_limit_h_min -15
_diffrn_reflns_limit_k_max 24
_diffrn_reflns_limit_k_min -24
_diffrn_reflns_limit_l_max 21
_diffrn_reflns_limit_l_min -20
_diffrn_reflns_number 25796
_diffrn_reflns_point_group_measured_fraction_full 0.999
_diffrn_reflns_point_group_measured_fraction_max 0.895
_diffrn_reflns_theta_full 25.242
_diffrn_reflns_theta_max 28.632
_diffrn_reflns_theta_min 2.219
_diffrn_source 'Rotating-anode X-ray tube (dual wavelength)'
_diffrn_source_type 'Rigaku (Mo) X-ray DW Source'
_exptl_absorpt_coefficient_mu 4.114
_exptl_absorpt_correction_T_max 1.00000
_exptl_absorpt_correction_T_min 0.57030
_exptl_absorpt_correction_type multi-scan
_exptl_absorpt_process_details
;
CrysAlisPro 1.171.40.72a (Rigaku Oxford Diffraction, 2020)
Empirical absorption correction using spherical harmonics,
 implemented in SCALE3 ABSPACK scaling algorithm.
;
_exptl_crystal_colour yellow
_exptl_crystal_density_diffrn 1.500
_exptl_crystal_description platelet
_exptl_crystal_F_000 1528
_exptl_crystal_size_max 0.200
_exptl_crystal_size_mid 0.200
_exptl_crystal_size_min 0.050
_refine_diff_density_max 1.271
_refine_diff_density_min -0.981
_refine_diff_density_rms 0.102
_refine_ls_extinction_method none
_refine_ls_goodness_of_fit_ref 1.036
_refine_ls_matrix_type full
_refine_ls_number_parameters 373
_refine_ls_number_reflns 7678
_refine_ls_number_restraints 0
_refine_ls_restrained_S_all 1.036
_refine_ls_R_factor_all 0.0292
_refine_ls_R_factor_gt 0.0233
_refine_ls_shift/su_max 0.004
_refine_ls_shift/su_mean 0.000
_refine_ls_structure_factor_coef Fsqd
_refine_ls_weighting_details 'w=1/[\s^2^(Fo^2^)+(0.0236P)^2^+2.5059P] where P=(Fo^2^+2Fc^2^)/3'
_refine_ls_weighting_scheme calc
_refine_ls_wR_factor_gt 0.0516
_refine_ls_wR_factor_ref 0.0532
_reflns_Friedel_coverage 0.000
_reflns_number_gt 6813
_reflns_number_total 7678
_reflns_threshold_expression 'I > 2\s(I)'
_cod_data_source_file d2dt00513a3.cif
_cod_data_source_block 8_PCPIrCO
_cod_original_sg_symbol_H-M 'P 21/n'
_cod_database_code 7709775
_shelx_shelxl_version_number 2018/3
_shelx_space_group_comment
;
The symmetry employed for this shelxl refinement is uniquely defined
by the following loop, which should always be used as a source of
symmetry information in preference to the above space-group names.
They are only intended as comments.
;
_shelx_estimated_absorpt_t_min 0.493
_shelx_estimated_absorpt_t_max 0.821

loop_
_space_group_symop_operation_xyz
'x, y, z'
'-x+1/2, y+1/2, -z+1/2'
'-x, -y, -z'
'x-1/2, -y-1/2, z-1/2'

loop_
_atom_site_label
_atom_site_type_symbol
_atom_site_fract_x
_atom_site_fract_y
_atom_site_fract_z
_atom_site_U_iso_or_equiv
_atom_site_adp_type
_atom_site_occupancy
_atom_site_site_symmetry_order
_atom_site_calc_flag
_atom_site_refinement_flags_posn
_atom_site_refinement_flags_adp
_atom_site_refinement_flags_occupancy
_atom_site_disorder_assembly
_atom_site_disorder_group
Ir1 Ir 0.50229(2) 0.42499(2) 0.72168(2) 0.01108(4) Uani 1 1 d . . . . .
C1 C 0.5375(2) 0.47105(13) 0.60967(16) 0.0141(5) Uani 1 1 d . . . . .
H51 H 0.475748 0.505357 0.571136 0.017 Uiso 1 1 calc R U . . .
B1 B 0.5586(3) 0.40335(17) 0.56374(19) 0.0162(6) Uani 1 1 d . . . . .
N1 N 0.68299(18) 0.39706(11) 0.57842(14) 0.0153(4) Uani 1 1 d . . . . .
N2 N 0.74445(18) 0.45956(11) 0.63030(14) 0.0149(4) Uani 1 1 d . . . . .
B2 B 0.6611(3) 0.50277(15) 0.65383(19) 0.0143(6) Uani 1 1 d . . . . .
C2 C 0.4537(2) 0.39393(14) 0.81024(17) 0.0165(5) Uani 1 1 d . . . . .
O1 O 0.41623(18) 0.37751(11) 0.86432(13) 0.0273(5) Uani 1 1 d . . . . .
P1 P 0.41688(5) 0.32927(3) 0.62271(4) 0.01299(13) Uani 1 1 d . . . . .
P2 P 0.61139(5) 0.52532(3) 0.79868(4) 0.01125(13) Uani 1 1 d . . . . .
C3 C 0.4560(2) 0.34463(14) 0.52396(16) 0.0165(5) Uani 1 1 d . . . . .
H1 H 0.485608 0.299655 0.505397 0.020 Uiso 1 1 calc R U . . .
H2 H 0.388155 0.364313 0.473301 0.020 Uiso 1 1 calc R U . . .
C4 C 0.6913(2) 0.56205(13) 0.73008(17) 0.0154(5) Uani 1 1 d . . . . .
H3 H 0.660866 0.610703 0.705886 0.018 Uiso 1 1 calc R U . . .
H4 H 0.777902 0.565178 0.764265 0.018 Uiso 1 1 calc R U . . .
C5 C 0.2495(2) 0.32672(14) 0.57659(18) 0.0197(6) Uani 1 1 d . . . . .
C6 C 0.2124(3) 0.40650(16) 0.5536(2) 0.0302(7) Uani 1 1 d . . . . .
H5 H 0.243225 0.423949 0.509084 0.045 Uiso 1 1 calc R U . . .
H6 H 0.244937 0.436402 0.607321 0.045 Uiso 1 1 calc R U . . .
H7 H 0.125498 0.410010 0.529702 0.045 Uiso 1 1 calc R U . . .
C7 C 0.2002(3) 0.30135(18) 0.6458(2) 0.0328(7) Uani 1 1 d . . . . .
H8 H 0.114384 0.310338 0.623894 0.049 Uiso 1 1 calc R U . . .
H9 H 0.239191 0.328286 0.701269 0.049 Uiso 1 1 calc R U . . .
H10 H 0.215437 0.249123 0.656766 0.049 Uiso 1 1 calc R U . . .
C8 C 0.1964(3) 0.28028(18) 0.4926(2) 0.0332(7) Uani 1 1 d . . . . .
H11 H 0.216973 0.229014 0.507344 0.050 Uiso 1 1 calc R U . . .
H12 H 0.228595 0.296331 0.448319 0.050 Uiso 1 1 calc R U . . .
H13 H 0.109773 0.285751 0.468454 0.050 Uiso 1 1 calc R U . . .
C9 C 0.4858(2) 0.23853(13) 0.66710(17) 0.0173(5) Uani 1 1 d . . . . .
C10 C 0.4609(3) 0.21772(16) 0.7504(2) 0.0287(7) Uani 1 1 d . . . . .
H14 H 0.376324 0.206232 0.733584 0.043 Uiso 1 1 calc R U . . .
H15 H 0.481811 0.258604 0.792304 0.043 Uiso 1 1 calc R U . . .
H16 H 0.508654 0.175061 0.778553 0.043 Uiso 1 1 calc R U . . .
C11 C 0.4452(3) 0.17640(15) 0.6002(2) 0.0301(7) Uani 1 1 d . . . . .
H17 H 0.490239 0.132252 0.626079 0.045 Uiso 1 1 calc R U . . .
H18 H 0.459151 0.189567 0.546248 0.045 Uiso 1 1 calc R U . . .
H19 H 0.360244 0.167439 0.585329 0.045 Uiso 1 1 calc R U . . .
C12 C 0.6208(2) 0.24908(15) 0.69738(19) 0.0231(6) Uani 1 1 d . . . . .
H20 H 0.661193 0.203486 0.722828 0.035 Uiso 1 1 calc R U . . .
H21 H 0.646258 0.287627 0.742348 0.035 Uiso 1 1 calc R U . . .
H22 H 0.641134 0.262846 0.646290 0.035 Uiso 1 1 calc R U . . .
C13 C 0.5146(2) 0.60220(14) 0.80938(18) 0.0158(5) Uani 1 1 d . . . . .
C14 C 0.5767(3) 0.67631(15) 0.8297(2) 0.0291(7) Uani 1 1 d . . . . .
H23 H 0.606944 0.688609 0.783068 0.044 Uiso 1 1 calc R U . . .
H24 H 0.642996 0.674177 0.887190 0.044 Uiso 1 1 calc R U . . .
H25 H 0.519881 0.713613 0.831799 0.044 Uiso 1 1 calc R U . . .
C15 C 0.4638(3) 0.58496(17) 0.8810(3) 0.0397(9) Uani 1 1 d . . . . .
H26 H 0.401125 0.620096 0.877115 0.059 Uiso 1 1 calc R U . . .
H27 H 0.527316 0.588154 0.939812 0.059 Uiso 1 1 calc R U . . .
H28 H 0.430515 0.535630 0.871817 0.059 Uiso 1 1 calc R U . . .
C16 C 0.4126(3) 0.60722(18) 0.7197(2) 0.0373(8) Uani 1 1 d . . . . .
H29 H 0.370420 0.560541 0.706081 0.056 Uiso 1 1 calc R U . . .
H30 H 0.444193 0.618658 0.673594 0.056 Uiso 1 1 calc R U . . .
H31 H 0.357540 0.645682 0.721744 0.056 Uiso 1 1 calc R U . . .
C17 C 0.7337(2) 0.50318(14) 0.90769(16) 0.0165(5) Uani 1 1 d . . . . .
C18 C 0.8042(3) 0.56997(15) 0.9548(2) 0.0261(7) Uani 1 1 d . . . . .
H32 H 0.754482 0.600290 0.976948 0.039 Uiso 1 1 calc R U . . .
H33 H 0.828335 0.598201 0.912976 0.039 Uiso 1 1 calc R U . . .
H34 H 0.875055 0.554261 1.004808 0.039 Uiso 1 1 calc R U . . .
C19 C 0.6860(3) 0.46369(19) 0.97009(19) 0.0332(7) Uani 1 1 d . . . . .
H35 H 0.751967 0.451885 1.025519 0.050 Uiso 1 1 calc R U . . .
H36 H 0.646305 0.418669 0.941886 0.050 Uiso 1 1 calc R U . . .
H37 H 0.628978 0.495084 0.983085 0.050 Uiso 1 1 calc R U . . .
C20 C 0.8187(3) 0.45096(18) 0.8861(2) 0.0313(7) Uani 1 1 d . . . . .
H38 H 0.859498 0.477218 0.852956 0.047 Uiso 1 1 calc R U . . .
H39 H 0.773196 0.410413 0.849993 0.047 Uiso 1 1 calc R U . . .
H40 H 0.877479 0.431979 0.941441 0.047 Uiso 1 1 calc R U . . .
C21 C 0.7371(2) 0.36302(14) 0.52462(16) 0.0159(5) Uani 1 1 d . . . . .
C22 C 0.7104(2) 0.29031(14) 0.49846(17) 0.0201(6) Uani 1 1 d . . . . .
H41 H 0.655136 0.264321 0.516321 0.024 Uiso 1 1 calc R U . . .
C23 C 0.7635(2) 0.25624(15) 0.44718(18) 0.0223(6) Uani 1 1 d . . . . .
H42 H 0.744227 0.206968 0.429947 0.027 Uiso 1 1 calc R U . . .
C24 C 0.8439(2) 0.29217(16) 0.42049(18) 0.0228(6) Uani 1 1 d . . . . .
H43 H 0.881401 0.267810 0.386133 0.027 Uiso 1 1 calc R U . . .
C25 C 0.8697(2) 0.36445(16) 0.44432(17) 0.0215(6) Uani 1 1 d . . . . .
H44 H 0.923898 0.390066 0.424927 0.026 Uiso 1 1 calc R U . . .
C26 C 0.8172(2) 0.40002(15) 0.49638(17) 0.0175(5) Uani 1 1 d . . . . .
H45 H 0.835948 0.449518 0.512618 0.021 Uiso 1 1 calc R U . . .
C27 C 0.8664(2) 0.44920(15) 0.68305(17) 0.0168(5) Uani 1 1 d . . . . .
C28 C 0.9117(2) 0.38139(15) 0.71792(18) 0.0206(6) Uani 1 1 d . . . . .
H46 H 0.861178 0.339949 0.705186 0.025 Uiso 1 1 calc R U . . .
C29 C 1.0312(3) 0.37461(17) 0.77141(19) 0.0274(7) Uani 1 1 d . . . . .
H47 H 1.061646 0.328324 0.795380 0.033 Uiso 1 1 calc R U . . .
C30 C 1.1064(3) 0.43392(17) 0.7903(2) 0.0310(7) Uani 1 1 d . . . . .
H48 H 1.187812 0.428692 0.827290 0.037 Uiso 1 1 calc R U . . .
C31 C 1.0618(2) 0.50133(17) 0.7547(2) 0.0279(7) Uani 1 1 d . . . . .
H49 H 1.112954 0.542499 0.767327 0.033 Uiso 1 1 calc R U . . .
C32 C 0.9428(2) 0.50893(15) 0.70053(18) 0.0205(6) Uani 1 1 d . . . . .
H50 H 0.913276 0.555034 0.675331 0.025 Uiso 1 1 calc R U . . .

loop_
_atom_site_aniso_label
_atom_site_aniso_U_11
_atom_site_aniso_U_22
_atom_site_aniso_U_33
_atom_site_aniso_U_23
_atom_site_aniso_U_13
_atom_site_aniso_U_12
Ir1 0.01284(5) 0.01000(6) 0.01088(6) 0.00005(4) 0.00494(4) -0.00125(4)
C1 0.0175(12) 0.0123(12) 0.0113(11) 0.0041(10) 0.0042(10) 0.0005(10)
B1 0.0216(15) 0.0185(14) 0.0106(13) 0.0024(12) 0.0085(12) -0.0005(12)
N1 0.0200(11) 0.0127(10) 0.0149(11) -0.0045(9) 0.0084(9) -0.0028(9)
N2 0.0173(11) 0.0135(11) 0.0154(10) -0.0037(9) 0.0078(9) -0.0046(8)
B2 0.0206(14) 0.0124(13) 0.0147(14) 0.0062(12) 0.0121(12) 0.0003(11)
C2 0.0213(13) 0.0120(12) 0.0155(13) -0.0006(11) 0.0060(11) -0.0012(10)
O1 0.0356(11) 0.0292(11) 0.0245(10) -0.0008(9) 0.0197(9) -0.0117(9)
P1 0.0129(3) 0.0120(3) 0.0143(3) -0.0012(3) 0.0052(2) -0.0017(2)
P2 0.0124(3) 0.0101(3) 0.0111(3) 0.0000(2) 0.0042(2) 0.0006(2)
C3 0.0178(13) 0.0176(13) 0.0127(12) -0.0012(11) 0.0039(10) 0.0002(10)
C4 0.0167(12) 0.0137(12) 0.0178(13) 0.0004(10) 0.0087(10) -0.0014(10)
C5 0.0112(12) 0.0209(14) 0.0257(14) -0.0041(12) 0.0054(11) -0.0033(10)
C6 0.0159(14) 0.0268(15) 0.0415(19) -0.0010(14) 0.0032(13) 0.0046(12)
C7 0.0202(14) 0.0401(18) 0.0432(19) -0.0007(16) 0.0176(14) -0.0059(13)
C8 0.0189(14) 0.0372(18) 0.0368(18) -0.0167(15) 0.0025(13) -0.0057(13)
C9 0.0212(13) 0.0132(12) 0.0203(13) 0.0013(11) 0.0110(11) 0.0015(10)
C10 0.0411(17) 0.0190(15) 0.0334(16) 0.0079(13) 0.0224(14) 0.0064(13)
C11 0.0407(18) 0.0151(14) 0.0317(16) -0.0030(13) 0.0104(14) 0.0024(13)
C12 0.0215(14) 0.0222(14) 0.0259(15) 0.0038(12) 0.0093(12) 0.0068(11)
C13 0.0176(12) 0.0125(12) 0.0190(13) -0.0010(11) 0.0086(10) 0.0034(10)
C14 0.0276(15) 0.0185(14) 0.0415(18) -0.0087(13) 0.0131(14) 0.0008(12)
C15 0.047(2) 0.0297(17) 0.061(2) 0.0099(16) 0.0414(19) 0.0145(15)
C16 0.0320(17) 0.0292(17) 0.0361(18) -0.0046(15) -0.0044(14) 0.0170(14)
C17 0.0155(12) 0.0193(13) 0.0122(12) -0.0009(11) 0.0023(10) 0.0012(10)
C18 0.0242(15) 0.0277(16) 0.0193(14) -0.0042(12) -0.0003(12) -0.0043(12)
C19 0.0257(15) 0.049(2) 0.0206(15) 0.0159(15) 0.0032(12) -0.0021(14)
C20 0.0257(15) 0.0336(17) 0.0271(16) 0.0012(14) 0.0010(13) 0.0149(13)
C21 0.0171(12) 0.0185(13) 0.0115(12) 0.0005(10) 0.0046(10) 0.0042(10)
C22 0.0259(14) 0.0197(14) 0.0165(13) -0.0010(11) 0.0097(11) -0.0009(11)
C23 0.0307(15) 0.0183(14) 0.0157(13) -0.0013(11) 0.0061(11) 0.0053(11)
C24 0.0229(14) 0.0301(16) 0.0160(13) -0.0016(12) 0.0078(11) 0.0097(12)
C25 0.0153(12) 0.0333(16) 0.0172(13) 0.0030(12) 0.0076(10) 0.0033(11)
C26 0.0164(12) 0.0201(13) 0.0163(13) 0.0000(11) 0.0064(10) 0.0003(10)
C27 0.0188(13) 0.0185(13) 0.0161(13) -0.0048(11) 0.0102(11) 0.0011(10)
C28 0.0247(14) 0.0178(13) 0.0200(14) -0.0045(11) 0.0092(11) 0.0009(11)
C29 0.0277(15) 0.0277(16) 0.0222(15) -0.0042(13) 0.0040(12) 0.0088(13)
C30 0.0176(14) 0.045(2) 0.0256(16) -0.0125(14) 0.0028(12) 0.0058(13)
C31 0.0208(14) 0.0328(16) 0.0307(16) -0.0134(14) 0.0102(13) -0.0062(12)
C32 0.0209(14) 0.0189(14) 0.0243(14) -0.0042(12) 0.0115(11) -0.0023(11)

loop_
_atom_type_symbol
_atom_type_description
_atom_type_scat_dispersion_real
_atom_type_scat_dispersion_imag
_atom_type_scat_source
C C 0.0033 0.0016 'International Tables Vol C Tables 4.2.6.8 and 6.1.1.4'
H H 0.0000 0.0000 'International Tables Vol C Tables 4.2.6.8 and 6.1.1.4'
Ir Ir -1.4442 7.9887 'International Tables Vol C Tables 4.2.6.8 and 6.1.1.4'
N N 0.0061 0.0033 'International Tables Vol C Tables 4.2.6.8 and 6.1.1.4'
O O 0.0106 0.0060 'International Tables Vol C Tables 4.2.6.8 and 6.1.1.4'
P P 0.1023 0.0942 'International Tables Vol C Tables 4.2.6.8 and 6.1.1.4'
B B 0.0013 0.0007 'International Tables Vol C Tables 4.2.6.8 and 6.1.1.4'

loop_
_geom_angle_atom_site_label_1
_geom_angle_atom_site_label_2
_geom_angle_atom_site_label_3
_geom_angle
_geom_angle_site_symmetry_1
_geom_angle_site_symmetry_3
_geom_angle_publ_flag
C2 Ir1 C1 172.00(10) . . ?
C2 Ir1 P2 96.26(8) . . ?
C1 Ir1 P2 83.85(7) . . ?
C2 Ir1 P1 96.55(8) . . ?
C1 Ir1 P1 83.93(7) . . ?
P2 Ir1 P1 166.76(2) . . ?
B2 C1 B1 103.3(2) . . ?
B2 C1 Ir1 102.66(16) . . ?
B1 C1 Ir1 102.15(16) . . ?
B2 C1 H51 115.6 . . ?
B1 C1 H51 115.6 . . ?
Ir1 C1 H51 115.6 . . ?
N1 B1 C1 109.9(2) . . ?
N1 B1 C3 128.7(2) . . ?
C1 B1 C3 120.4(2) . . ?
C21 N1 B1 128.9(2) . . ?
C21 N1 N2 116.76(19) . . ?
B1 N1 N2 108.2(2) . . ?
C27 N2 B2 126.1(2) . . ?
C27 N2 N1 116.0(2) . . ?
B2 N2 N1 109.19(19) . . ?
N2 B2 C1 109.2(2) . . ?
N2 B2 C4 127.1(2) . . ?
C1 B2 C4 122.3(2) . . ?
O1 C2 Ir1 175.3(2) . . ?
C3 P1 C9 104.24(12) . . ?
C3 P1 C5 104.06(12) . . ?
C9 P1 C5 112.91(12) . . ?
C3 P1 Ir1 106.71(8) . . ?
C9 P1 Ir1 112.39(8) . . ?
C5 P1 Ir1 115.30(9) . . ?
C4 P2 C17 103.77(12) . . ?
C4 P2 C13 105.30(12) . . ?
C17 P2 C13 112.08(12) . . ?
C4 P2 Ir1 106.51(8) . . ?
C17 P2 Ir1 115.04(8) . . ?
C13 P2 Ir1 113.03(8) . . ?
B1 C3 P1 99.46(17) . . ?
B1 C3 H1 111.9 . . ?
P1 C3 H1 111.9 . . ?
B1 C3 H2 111.9 . . ?
P1 C3 H2 111.9 . . ?
H1 C3 H2 109.6 . . ?
B2 C4 P2 101.39(16) . . ?
B2 C4 H3 111.5 . . ?
P2 C4 H3 111.5 . . ?
B2 C4 H4 111.5 . . ?
P2 C4 H4 111.5 . . ?
H3 C4 H4 109.3 . . ?
C7 C5 C8 109.5(2) . . ?
C7 C5 C6 108.1(2) . . ?
C8 C5 C6 109.1(2) . . ?
C7 C5 P1 111.86(19) . . ?
C8 C5 P1 113.75(19) . . ?
C6 C5 P1 104.33(18) . . ?
C5 C6 H5 109.5 . . ?
C5 C6 H6 109.5 . . ?
H5 C6 H6 109.5 . . ?
C5 C6 H7 109.5 . . ?
H5 C6 H7 109.5 . . ?
H6 C6 H7 109.5 . . ?
C5 C7 H8 109.5 . . ?
C5 C7 H9 109.5 . . ?
H8 C7 H9 109.5 . . ?
C5 C7 H10 109.5 . . ?
H8 C7 H10 109.5 . . ?
H9 C7 H10 109.5 . . ?
C5 C8 H11 109.5 . . ?
C5 C8 H12 109.5 . . ?
H11 C8 H12 109.5 . . ?
C5 C8 H13 109.5 . . ?
H11 C8 H13 109.5 . . ?
H12 C8 H13 109.5 . . ?
C11 C9 C12 110.3(2) . . ?
C11 C9 C10 108.8(2) . . ?
C12 C9 C10 106.4(2) . . ?
C11 C9 P1 114.21(19) . . ?
C12 C9 P1 106.23(17) . . ?
C10 C9 P1 110.63(18) . . ?
C9 C10 H14 109.5 . . ?
C9 C10 H15 109.5 . . ?
H14 C10 H15 109.5 . . ?
C9 C10 H16 109.5 . . ?
H14 C10 H16 109.5 . . ?
H15 C10 H16 109.5 . . ?
C9 C11 H17 109.5 . . ?
C9 C11 H18 109.5 . . ?
H17 C11 H18 109.5 . . ?
C9 C11 H19 109.5 . . ?
H17 C11 H19 109.5 . . ?
H18 C11 H19 109.5 . . ?
C9 C12 H20 109.5 . . ?
C9 C12 H21 109.5 . . ?
H20 C12 H21 109.5 . . ?
C9 C12 H22 109.5 . . ?
H20 C12 H22 109.5 . . ?
H21 C12 H22 109.5 . . ?
C16 C13 C14 108.2(2) . . ?
C16 C13 C15 108.9(3) . . ?
C14 C13 C15 108.9(2) . . ?
C16 C13 P2 105.68(19) . . ?
C14 C13 P2 114.39(18) . . ?
C15 C13 P2 110.64(19) . . ?
C13 C14 H23 109.5 . . ?
C13 C14 H24 109.5 . . ?
H23 C14 H24 109.5 . . ?
C13 C14 H25 109.5 . . ?
H23 C14 H25 109.5 . . ?
H24 C14 H25 109.5 . . ?
C13 C15 H26 109.5 . . ?
C13 C15 H27 109.5 . . ?
H26 C15 H27 109.5 . . ?
C13 C15 H28 109.5 . . ?
H26 C15 H28 109.5 . . ?
H27 C15 H28 109.5 . . ?
C13 C16 H29 109.5 . . ?
C13 C16 H30 109.5 . . ?
H29 C16 H30 109.5 . . ?
C13 C16 H31 109.5 . . ?
H29 C16 H31 109.5 . . ?
H30 C16 H31 109.5 . . ?
C19 C17 C18 109.3(2) . . ?
C19 C17 C20 107.7(2) . . ?
C18 C17 C20 108.5(2) . . ?
C19 C17 P2 111.50(18) . . ?
C18 C17 P2 113.33(18) . . ?
C20 C17 P2 106.32(18) . . ?
C17 C18 H32 109.5 . . ?
C17 C18 H33 109.5 . . ?
H32 C18 H33 109.5 . . ?
C17 C18 H34 109.5 . . ?
H32 C18 H34 109.5 . . ?
H33 C18 H34 109.5 . . ?
C17 C19 H35 109.5 . . ?
C17 C19 H36 109.5 . . ?
H35 C19 H36 109.5 . . ?
C17 C19 H37 109.5 . . ?
H35 C19 H37 109.5 . . ?
H36 C19 H37 109.5 . . ?
C17 C20 H38 109.5 . . ?
C17 C20 H39 109.5 . . ?
H38 C20 H39 109.5 . . ?
C17 C20 H40 109.5 . . ?
H38 C20 H40 109.5 . . ?
H39 C20 H40 109.5 . . ?
C26 C21 C22 118.4(2) . . ?
C26 C21 N1 121.6(2) . . ?
C22 C21 N1 120.0(2) . . ?
C23 C22 C21 120.6(3) . . ?
C23 C22 H41 119.7 . . ?
C21 C22 H41 119.7 . . ?
C24 C23 C22 121.1(3) . . ?
C24 C23 H42 119.4 . . ?
C22 C23 H42 119.4 . . ?
C23 C24 C25 119.1(3) . . ?
C23 C24 H43 120.5 . . ?
C25 C24 H43 120.5 . . ?
C24 C25 C26 120.8(3) . . ?
C24 C25 H44 119.6 . . ?
C26 C25 H44 119.6 . . ?
C21 C26 C25 120.0(3) . . ?
C21 C26 H45 120.0 . . ?
C25 C26 H45 120.0 . . ?
C28 C27 C32 119.2(2) . . ?
C28 C27 N2 122.0(2) . . ?
C32 C27 N2 118.7(2) . . ?
C29 C28 C27 119.7(3) . . ?
C29 C28 H46 120.1 . . ?
C27 C28 H46 120.1 . . ?
C30 C29 C28 121.1(3) . . ?
C30 C29 H47 119.4 . . ?
C28 C29 H47 119.4 . . ?
C29 C30 C31 119.3(3) . . ?
C29 C30 H48 120.4 . . ?
C31 C30 H48 120.4 . . ?
C30 C31 C32 120.3(3) . . ?
C30 C31 H49 119.8 . . ?
C32 C31 H49 119.8 . . ?
C31 C32 C27 120.3(3) . . ?
C31 C32 H50 119.9 . . ?
C27 C32 H50 119.9 . . ?

loop_
_geom_bond_atom_site_label_1
_geom_bond_atom_site_label_2
_geom_bond_distance
_geom_bond_site_symmetry_2
_geom_bond_publ_flag
Ir1 C2 1.831(3) . ?
Ir1 C1 2.182(2) . ?
Ir1 P2 2.3395(6) . ?
Ir1 P1 2.3455(6) . ?
C1 B2 1.516(4) . ?
C1 B1 1.518(4) . ?
C1 H51 1.0000 . ?
B1 N1 1.440(4) . ?
B1 C3 1.589(4) . ?
N1 C21 1.415(3) . ?
N1 N2 1.454(3) . ?
N2 C27 1.419(3) . ?
N2 B2 1.441(4) . ?
B2 C4 1.584(4) . ?
C2 O1 1.166(3) . ?
P1 C3 1.851(3) . ?
P1 C9 1.882(3) . ?
P1 C5 1.883(3) . ?
P2 C4 1.850(3) . ?
P2 C17 1.882(2) . ?
P2 C13 1.883(3) . ?
C3 H1 0.9900 . ?
C3 H2 0.9900 . ?
C4 H3 0.9900 . ?
C4 H4 0.9900 . ?
C5 C7 1.525(4) . ?
C5 C8 1.531(4) . ?
C5 C6 1.537(4) . ?
C6 H5 0.9800 . ?
C6 H6 0.9800 . ?
C6 H7 0.9800 . ?
C7 H8 0.9800 . ?
C7 H9 0.9800 . ?
C7 H10 0.9800 . ?
C8 H11 0.9800 . ?
C8 H12 0.9800 . ?
C8 H13 0.9800 . ?
C9 C11 1.524(4) . ?
C9 C12 1.535(4) . ?
C9 C10 1.536(4) . ?
C10 H14 0.9800 . ?
C10 H15 0.9800 . ?
C10 H16 0.9800 . ?
C11 H17 0.9800 . ?
C11 H18 0.9800 . ?
C11 H19 0.9800 . ?
C12 H20 0.9800 . ?
C12 H21 0.9800 . ?
C12 H22 0.9800 . ?
C13 C16 1.521(4) . ?
C13 C14 1.530(4) . ?
C13 C15 1.533(4) . ?
C14 H23 0.9800 . ?
C14 H24 0.9800 . ?
C14 H25 0.9800 . ?
C15 H26 0.9800 . ?
C15 H27 0.9800 . ?
C15 H28 0.9800 . ?
C16 H29 0.9800 . ?
C16 H30 0.9800 . ?
C16 H31 0.9800 . ?
C17 C19 1.521(4) . ?
C17 C18 1.527(4) . ?
C17 C20 1.539(4) . ?
C18 H32 0.9800 . ?
C18 H33 0.9800 . ?
C18 H34 0.9800 . ?
C19 H35 0.9800 . ?
C19 H36 0.9800 . ?
C19 H37 0.9800 . ?
C20 H38 0.9800 . ?
C20 H39 0.9800 . ?
C20 H40 0.9800 . ?
C21 C26 1.393(4) . ?
C21 C22 1.402(4) . ?
C22 C23 1.375(4) . ?
C22 H41 0.9500 . ?
C23 C24 1.371(4) . ?
C23 H42 0.9500 . ?
C24 C25 1.385(4) . ?
C24 H43 0.9500 . ?
C25 C26 1.393(4) . ?
C25 H44 0.9500 . ?
C26 H45 0.9500 . ?
C27 C28 1.393(4) . ?
C27 C32 1.394(4) . ?
C28 C29 1.390(4) . ?
C28 H46 0.9500 . ?
C29 C30 1.379(4) . ?
C29 H47 0.9500 . ?
C30 C31 1.388(4) . ?
C30 H48 0.9500 . ?
C31 C32 1.389(4) . ?
C31 H49 0.9500 . ?
C32 H50 0.9500 . ?

loop_
_geom_torsion_atom_site_label_1
_geom_torsion_atom_site_label_2
_geom_torsion_atom_site_label_3
_geom_torsion_atom_site_label_4
_geom_torsion
_geom_torsion_site_symmetry_1
_geom_torsion_site_symmetry_2
_geom_torsion_site_symmetry_3
_geom_torsion_site_symmetry_4
_geom_torsion_publ_flag
B2 C1 B1 N1 -1.0(3) . . . . ?
Ir1 C1 B1 N1 -107.4(2) . . . . ?
B2 C1 B1 C3 168.3(2) . . . . ?
Ir1 C1 B1 C3 62.0(3) . . . . ?
C1 B1 N1 C21 -152.7(2) . . . . ?
C3 B1 N1 C21 39.1(4) . . . . ?
C1 B1 N1 N2 -1.7(3) . . . . ?
C3 B1 N1 N2 -169.9(2) . . . . ?
C21 N1 N2 C27 -51.3(3) . . . . ?
B1 N1 N2 C27 153.7(2) . . . . ?
C21 N1 N2 B2 159.0(2) . . . . ?
B1 N1 N2 B2 3.9(3) . . . . ?
C27 N2 B2 C1 -150.5(2) . . . . ?
N1 N2 B2 C1 -4.7(3) . . . . ?
C27 N2 B2 C4 15.9(4) . . . . ?
N1 N2 B2 C4 161.7(2) . . . . ?
B1 C1 B2 N2 3.4(3) . . . . ?
Ir1 C1 B2 N2 109.39(19) . . . . ?
B1 C1 B2 C4 -163.7(2) . . . . ?
Ir1 C1 B2 C4 -57.8(3) . . . . ?
N1 B1 C3 P1 115.3(3) . . . . ?
C1 B1 C3 P1 -51.8(3) . . . . ?
C9 P1 C3 B1 -104.26(17) . . . . ?
C5 P1 C3 B1 137.21(17) . . . . ?
Ir1 P1 C3 B1 14.85(17) . . . . ?
N2 B2 C4 P2 -121.8(2) . . . . ?
C1 B2 C4 P2 43.0(3) . . . . ?
C17 P2 C4 B2 115.55(17) . . . . ?
C13 P2 C4 B2 -126.54(17) . . . . ?
Ir1 P2 C4 B2 -6.27(17) . . . . ?
C3 P1 C5 C7 170.1(2) . . . . ?
C9 P1 C5 C7 57.7(2) . . . . ?
Ir1 P1 C5 C7 -73.4(2) . . . . ?
C3 P1 C5 C8 45.4(2) . . . . ?
C9 P1 C5 C8 -67.0(2) . . . . ?
Ir1 P1 C5 C8 161.90(18) . . . . ?
C3 P1 C5 C6 -73.3(2) . . . . ?
C9 P1 C5 C6 174.26(19) . . . . ?
Ir1 P1 C5 C6 43.2(2) . . . . ?
C3 P1 C9 C11 -56.9(2) . . . . ?
C5 P1 C9 C11 55.4(2) . . . . ?
Ir1 P1 C9 C11 -172.04(18) . . . . ?
C3 P1 C9 C12 64.9(2) . . . . ?
C5 P1 C9 C12 177.19(17) . . . . ?
Ir1 P1 C9 C12 -50.29(19) . . . . ?
C3 P1 C9 C10 179.98(19) . . . . ?
C5 P1 C9 C10 -67.7(2) . . . . ?
Ir1 P1 C9 C10 64.8(2) . . . . ?
C4 P2 C13 C16 74.6(2) . . . . ?
C17 P2 C13 C16 -173.3(2) . . . . ?
Ir1 P2 C13 C16 -41.3(2) . . . . ?
C4 P2 C13 C14 -44.3(2) . . . . ?
C17 P2 C13 C14 67.8(2) . . . . ?
Ir1 P2 C13 C14 -160.19(18) . . . . ?
C4 P2 C13 C15 -167.7(2) . . . . ?
C17 P2 C13 C15 -55.5(2) . . . . ?
Ir1 P2 C13 C15 76.4(2) . . . . ?
C4 P2 C17 C19 -173.3(2) . . . . ?
C13 P2 C17 C19 73.6(2) . . . . ?
Ir1 P2 C17 C19 -57.4(2) . . . . ?
C4 P2 C17 C18 62.9(2) . . . . ?
C13 P2 C17 C18 -50.2(2) . . . . ?
Ir1 P2 C17 C18 178.83(17) . . . . ?
C4 P2 C17 C20 -56.2(2) . . . . ?
C13 P2 C17 C20 -169.27(19) . . . . ?
Ir1 P2 C17 C20 59.8(2) . . . . ?
B1 N1 C21 C26 126.1(3) . . . . ?
N2 N1 C21 C26 -22.9(3) . . . . ?
B1 N1 C21 C22 -53.9(4) . . . . ?
N2 N1 C21 C22 157.2(2) . . . . ?
C26 C21 C22 C23 0.9(4) . . . . ?
N1 C21 C22 C23 -179.1(2) . . . . ?
C21 C22 C23 C24 0.2(4) . . . . ?
C22 C23 C24 C25 -1.3(4) . . . . ?
C23 C24 C25 C26 1.5(4) . . . . ?
C22 C21 C26 C25 -0.8(4) . . . . ?
N1 C21 C26 C25 179.2(2) . . . . ?
C24 C25 C26 C21 -0.4(4) . . . . ?
B2 N2 C27 C28 114.3(3) . . . . ?
N1 N2 C27 C28 -29.6(3) . . . . ?
B2 N2 C27 C32 -65.5(3) . . . . ?
N1 N2 C27 C32 150.6(2) . . . . ?
C32 C27 C28 C29 1.7(4) . . . . ?
N2 C27 C28 C29 -178.1(2) . . . . ?
C27 C28 C29 C30 -0.4(4) . . . . ?
C28 C29 C30 C31 -0.4(5) . . . . ?
C29 C30 C31 C32 0.0(5) . . . . ?
C30 C31 C32 C27 1.4(4) . . . . ?
C28 C27 C32 C31 -2.2(4) . . . . ?
N2 C27 C32 C31 177.6(3) . . . . ?
